data_7128660
loop_
_publ_author_name
'Mironov, Vladimir F.'
'Dimukhametov, Mudaris N.'
'Ivkova, Gulnara A.'
'Khayarov, Khasan R.'
'Islamov, Daut R.'
'Litvinov, Igor A.'

_publ_section_title
;
 The formation of cage phosphoranes and their rearrangements in the
 reactions of substituted
 2-(3-oxo-3-phenyl)ethoxybenzo[d]-1,3,2-dioxaphospholes with
 perfluorodiacetyl.
;
_journal_issue 68
_journal_name_full 'Chemical communications (Cambridge, England)'
_journal_page_first 8516
_journal_page_last 8519
_journal_paper_doi 10.1039/d1cc02941j
_journal_volume 57
_journal_year 2021
_chemical_formula_moiety 'C20 H15 F6 O6 P'
_chemical_formula_sum 'C20 H15 F6 O6 P'
_chemical_formula_weight 496.29
_chemical_melting_point 418
_chemical_name_common
4',4'-dimethyl-5'-phenyl-4,5-bis(trifluoromethyl)-4',5'-dihydro-2?5-spiro[[1,3,2]dioxaphosphole-2,2'-[2,5]epoxybenzo[d][1,3,6,2]trioxaphosphocine]
_space_group_crystal_system triclinic
_space_group_IT_number 2
_space_group_name_Hall '-P 1'
_space_group_name_H-M_alt 'P -1'
_atom_sites_solution_hydrogens geom
_audit_creation_date 2021-03-12
_audit_creation_method
;
Olex2 1.2
(compiled 2018.05.29 svn.r3508 for OlexSys, GUI svn.r5506)
;
_audit_update_record
;
2021-05-21 deposited with the CCDC.	2021-07-16 downloaded from the CCDC.
;
_cell_angle_alpha 104.000(7)
_cell_angle_beta 97.928(6)
_cell_angle_gamma 90.021(7)
_cell_formula_units_Z 4
_cell_length_a 10.223(2)
_cell_length_b 13.603(3)
_cell_length_c 15.047(3)
_cell_measurement_reflns_used 5232
_cell_measurement_temperature 100(2)
_cell_measurement_theta_max 28.11
_cell_measurement_theta_min 2.33
_cell_volume 2009.7(7)
_computing_cell_refinement 'SAINT V8.38A (?, 2016)'
_computing_data_reduction 'SAINT V8.38A (?, 2016)'
_computing_molecular_graphics 'Olex2 (Dolomanov et al., 2009)'
_computing_publication_material 'Olex2 (Dolomanov et al., 2009)'
_computing_structure_refinement 'ShelXL (Sheldrick, 2015)'
_diffrn_ambient_temperature 100(2)
_diffrn_measured_fraction_theta_full 0.992
_diffrn_measured_fraction_theta_max 0.982
_diffrn_measurement_device_type 'Bruker APEX-II CCD'
_diffrn_measurement_method '\f and \w scans'
_diffrn_radiation_type MoK\a
_diffrn_radiation_wavelength 0.71073
_diffrn_reflns_av_unetI/netI 0.1060
_diffrn_reflns_Laue_measured_fraction_full 0.992
_diffrn_reflns_Laue_measured_fraction_max 0.982
_diffrn_reflns_limit_h_max 13
_diffrn_reflns_limit_h_min -13
_diffrn_reflns_limit_k_max 17
_diffrn_reflns_limit_k_min -18
_diffrn_reflns_limit_l_max 20
_diffrn_reflns_limit_l_min 0
_diffrn_reflns_number 16714
_diffrn_reflns_point_group_measured_fraction_full 0.992
_diffrn_reflns_point_group_measured_fraction_max 0.982
_diffrn_reflns_theta_full 25.242
_diffrn_reflns_theta_max 28.841
_diffrn_reflns_theta_min 1.544
_diffrn_standards_number 0
_exptl_absorpt_coefficient_mu 0.230
_exptl_absorpt_correction_T_max 0.745756
_exptl_absorpt_correction_T_min 0.614984
_exptl_absorpt_correction_type multi-scan
_exptl_absorpt_process_details
;
 TWINABS-2012/1 (Bruker,2012) was used for absorption correction.

Final HKLF 4 output contains 48041 reflections, Rint = 0.1219
 (14399 with I > 3sig(I), Rint = 0.0810)
;
_exptl_crystal_colour colourless
_exptl_crystal_colour_primary colourless
_exptl_crystal_density_diffrn 1.640
_exptl_crystal_description prism
_exptl_crystal_F_000 1008
_exptl_crystal_recrystallization_method 'Re-crystallisation from solvent: penthane'
_exptl_crystal_size_max 0.484
_exptl_crystal_size_mid 0.368
_exptl_crystal_size_min 0.208
_refine_diff_density_max 0.456
_refine_diff_density_min -0.454
_refine_diff_density_rms 0.106
_refine_ls_extinction_coef 0.0110(15)
_refine_ls_extinction_expression Fc^*^=kFc[1+0.001xFc^2^\l^3^/sin(2\q)]^-1/4^
_refine_ls_extinction_method 'SHELXL-2018/3 (Sheldrick 2018)'
_refine_ls_goodness_of_fit_ref 1.036
_refine_ls_hydrogen_treatment constr
_refine_ls_matrix_type full
_refine_ls_number_parameters 597
_refine_ls_number_reflns 16714
_refine_ls_number_restraints 0
_refine_ls_restrained_S_all 1.036
_refine_ls_R_factor_all 0.1185
_refine_ls_R_factor_gt 0.0613
_refine_ls_shift/su_max 0.000
_refine_ls_shift/su_mean 0.000
_refine_ls_structure_factor_coef Fsqd
_refine_ls_weighting_details 'w=1/[\s^2^(Fo^2^)+(0.0788P)^2^] where P=(Fo^2^+2Fc^2^)/3'
_refine_ls_weighting_scheme calc
_refine_ls_wR_factor_gt 0.1391
_refine_ls_wR_factor_ref 0.1653
_reflns_Friedel_coverage 0.000
_reflns_number_gt 10152
_reflns_number_total 16714
_reflns_threshold_expression 'I > 2\s(I)'
_cod_data_source_file d1cc02941j2.cif
_cod_data_source_block miro19t5
_cod_depositor_comments 'Adding full bibliography for 7128660--7128661.cif.'
_cod_original_cell_volume 2009.7(8)
_cod_database_code 7128660
_shelx_shelxl_version_number 2018/3
_shelx_space_group_comment
;
The symmetry employed for this shelxl refinement is uniquely defined
by the following loop, which should always be used as a source of
symmetry information in preference to the above space-group names.
They are only intended as comments.
;
_olex2_refinement_description
;
1. Twinned data refinement
 Scales: 0.4562(10)
 0.5438(10)
2. Fixed Uiso
 At 1.2 times of:
  All C(H) groups
 At 1.5 times of:
  All C(H,H,H) groups
3.a Me refined with riding coordinates:
 C22A(H22A,H22B,H22C), C22B(H22D,H22E,H22F), C23A(H23A,H23B,H23C), C23B(H23D,
 H23E,H23F)
3.b Aromatic/amide H refined with riding coordinates:
 C12A(H12A), C12B(H12B), C13A(H13A), C13B(H13B), C14A(H14A), C14B(H14B),
 C15A(H15A), C15B(H15B), C17A(H17A), C17B(H17B), C18A(H18A), C18B(H18B),
 C19A(H19A), C19B(H19B), C20A(H20A), C20B(H20B), C21A(H21A), C21B(H21B)
;
_olex2_submission_special_instructions 'No special instructions were received'

loop_
_space_group_symop_operation_xyz
'x, y, z'
'-x, -y, -z'

loop_
_atom_site_label
_atom_site_type_symbol
_atom_site_fract_x
_atom_site_fract_y
_atom_site_fract_z
_atom_site_U_iso_or_equiv
_atom_site_adp_type
_atom_site_occupancy
_atom_site_site_symmetry_order
_atom_site_calc_flag
_atom_site_refinement_flags_posn
_atom_site_refinement_flags_adp
_atom_site_refinement_flags_occupancy
_atom_site_disorder_assembly
_atom_site_disorder_group
C3A C 0.5258(3) 0.1546(3) 0.0967(2) 0.0181(8) Uani 1 1 d . . . . .
C3B C 0.9685(3) 0.5861(3) 0.8893(2) 0.0187(8) Uani 1 1 d . . . . .
C4A C 0.3967(3) 0.1872(3) 0.0932(2) 0.0177(8) Uani 1 1 d . . . . .
C4B C 1.0958(3) 0.6208(3) 0.8873(2) 0.0187(8) Uani 1 1 d . . . . .
C6A C 0.3164(3) 0.1505(3) 0.2234(2) 0.0179(8) Uani 1 1 d . . . . .
C6B C 1.1716(3) 0.5080(3) 0.7598(2) 0.0171(8) Uani 1 1 d . . . . .
C7A C 0.3478(3) 0.2027(3) 0.3268(2) 0.0191(8) Uani 1 1 d . . . . .
C7B C 1.1369(3) 0.4963(3) 0.6546(3) 0.0220(8) Uani 1 1 d . . . . .
C8A C 0.7781(3) 0.0962(3) 0.3557(2) 0.0202(8) Uani 1 1 d . . . . .
C8B C 0.7085(3) 0.3752(3) 0.6432(2) 0.0185(8) Uani 1 1 d . . . . .
C9A C 0.7152(3) 0.0071(3) 0.3300(2) 0.0202(8) Uani 1 1 d . . . . .
C9B C 0.7726(3) 0.3030(3) 0.6747(2) 0.0183(8) Uani 1 1 d . . . . .
C10A C 0.9101(4) 0.1283(3) 0.4121(3) 0.0270(9) Uani 1 1 d . . . . .
C10B C 0.5774(3) 0.3743(3) 0.5864(3) 0.0239(9) Uani 1 1 d . . . . .
C11A C 0.7479(4) -0.0950(3) 0.3449(3) 0.0279(10) Uani 1 1 d . . . . .
C11B C 0.7394(4) 0.1958(3) 0.6699(3) 0.0241(9) Uani 1 1 d . . . . .
C12A C 0.5806(4) 0.1221(3) 0.0166(2) 0.0207(8) Uani 1 1 d . . . . .
H12A H 0.667880 0.098053 0.018880 0.025 Uiso 1 1 calc R . . . .
C12B C 0.9166(3) 0.6033(3) 0.9705(3) 0.0210(8) Uani 1 1 d . . . . .
H12B H 0.829304 0.579859 0.971238 0.025 Uiso 1 1 calc R . . . .
C13A C 0.5074(4) 0.1248(3) -0.0677(3) 0.0230(9) Uani 1 1 d . . . . .
H13A H 0.545450 0.103975 -0.123127 0.028 Uiso 1 1 calc R . . . .
C13B C 0.9927(4) 0.6550(3) 1.0516(3) 0.0252(9) Uani 1 1 d . . . . .
H13B H 0.957461 0.667667 1.108306 0.030 Uiso 1 1 calc R . . . .
C14A C 0.3791(4) 0.1579(3) -0.0709(3) 0.0222(8) Uani 1 1 d . . . . .
H14A H 0.329111 0.159401 -0.128660 0.027 Uiso 1 1 calc R . . . .
C14B C 1.1209(4) 0.6885(3) 1.0502(3) 0.0253(9) Uani 1 1 d . . . . .
H14B H 1.173092 0.723755 1.106039 0.030 Uiso 1 1 calc R . . . .
C15A C 0.3235(4) 0.1888(3) 0.0098(2) 0.0217(8) Uani 1 1 d . . . . .
H15A H 0.235254 0.211030 0.007498 0.026 Uiso 1 1 calc R . . . .
C15B C 1.1723(3) 0.6706(3) 0.9677(3) 0.0214(8) Uani 1 1 d . . . . .
H15B H 1.260240 0.692569 0.966807 0.026 Uiso 1 1 calc R . . . .
C16A C 0.1795(3) 0.1047(3) 0.1869(2) 0.0167(8) Uani 1 1 d . . . . .
C16B C 1.3101(3) 0.4862(3) 0.7954(2) 0.0174(8) Uani 1 1 d . . . . .
C17A C 0.0761(3) 0.1684(3) 0.1754(2) 0.0213(8) Uani 1 1 d . . . . .
H17A H 0.093438 0.239274 0.186676 0.026 Uiso 1 1 calc R . . . .
C17B C 1.3408(3) 0.3949(3) 0.8159(3) 0.0264(9) Uani 1 1 d . . . . .
H17B H 1.273248 0.344405 0.808575 0.032 Uiso 1 1 calc R . . . .
C18A C -0.0517(3) 0.1298(3) 0.1479(3) 0.0270(9) Uani 1 1 d . . . . .
H18A H -0.121978 0.174293 0.141137 0.032 Uiso 1 1 calc R . . . .
C18B C 1.4708(4) 0.3766(3) 0.8473(3) 0.0326(10) Uani 1 1 d . . . . .
H18B H 1.491972 0.313495 0.861320 0.039 Uiso 1 1 calc R . . . .
C19A C -0.0779(4) 0.0275(3) 0.1302(3) 0.0269(9) Uani 1 1 d . . . . .
H19A H -0.166102 0.001040 0.111273 0.032 Uiso 1 1 calc R . . . .
C19B C 1.5691(4) 0.4498(3) 0.8580(3) 0.0276(9) Uani 1 1 d . . . . .
H19B H 1.657776 0.436912 0.879375 0.033 Uiso 1 1 calc R . . . .
C20A C 0.0242(4) -0.0368(3) 0.1399(3) 0.0314(10) Uani 1 1 d . . . . .
H20A H 0.006669 -0.107858 0.126663 0.038 Uiso 1 1 calc R . . . .
C20B C 1.5391(4) 0.5413(3) 0.8380(3) 0.0247(9) Uani 1 1 d . . . . .
H20B H 1.606934 0.591550 0.845377 0.030 Uiso 1 1 calc R . . . .
C21A C 0.1528(4) 0.0020(3) 0.1690(3) 0.0253(9) Uani 1 1 d . . . . .
H21A H 0.222739 -0.042506 0.176612 0.030 Uiso 1 1 calc R . . . .
C21B C 1.4103(3) 0.5599(3) 0.8072(2) 0.0216(8) Uani 1 1 d . . . . .
H21B H 1.389624 0.623334 0.793904 0.026 Uiso 1 1 calc R . . . .
C22A C 0.3041(4) 0.1377(3) 0.3864(3) 0.0264(9) Uani 1 1 d . . . . .
H22A H 0.207315 0.133796 0.379150 0.040 Uiso 1 1 calc R . . . .
H22B H 0.337511 0.069377 0.367469 0.040 Uiso 1 1 calc R . . . .
H22C H 0.339041 0.167686 0.451403 0.040 Uiso 1 1 calc R . . . .
C22B C 1.1786(4) 0.3967(3) 0.5986(3) 0.0299(10) Uani 1 1 d . . . . .
H22D H 1.275208 0.396692 0.603714 0.045 Uiso 1 1 calc R . . . .
H22E H 1.147215 0.341143 0.622165 0.045 Uiso 1 1 calc R . . . .
H22F H 1.140467 0.387579 0.533616 0.045 Uiso 1 1 calc R . . . .
C23A C 0.3038(4) 0.3105(3) 0.3532(3) 0.0233(9) Uani 1 1 d . . . . .
H23A H 0.207054 0.310886 0.345009 0.035 Uiso 1 1 calc R . . . .
H23B H 0.338709 0.341161 0.418033 0.035 Uiso 1 1 calc R . . . .
H23C H 0.337161 0.349518 0.313624 0.035 Uiso 1 1 calc R . . . .
C23B C 1.1760(4) 0.5864(3) 0.6204(3) 0.0296(10) Uani 1 1 d . . . . .
H23D H 1.272590 0.592307 0.626530 0.044 Uiso 1 1 calc R . . . .
H23E H 1.138342 0.576947 0.555320 0.044 Uiso 1 1 calc R . . . .
H23F H 1.142556 0.648230 0.657361 0.044 Uiso 1 1 calc R . . . .
O1A O 0.7091(2) 0.16990(19) 0.32763(17) 0.0221(6) Uani 1 1 d . . . . .
O1B O 0.7782(2) 0.46291(18) 0.66295(17) 0.0205(6) Uani 1 1 d . . . . .
O2A O 0.6056(2) 0.15700(19) 0.18074(16) 0.0202(6) Uani 1 1 d . . . . .
O2B O 0.8860(2) 0.53959(18) 0.80711(16) 0.0187(6) Uani 1 1 d . . . . .
O3A O 0.5928(2) 0.01232(18) 0.27899(16) 0.0194(6) Uani 1 1 d . . . . .
O3B O 0.8968(2) 0.33876(18) 0.72181(17) 0.0198(6) Uani 1 1 d . . . . .
O5A O 0.3467(2) 0.22580(18) 0.17529(16) 0.0179(5) Uani 1 1 d . . . . .
O5B O 1.1405(2) 0.61050(18) 0.80284(16) 0.0193(6) Uani 1 1 d . . . . .
O8A O 0.4934(2) 0.20610(18) 0.34018(16) 0.0195(6) Uani 1 1 d . . . . .
O8B O 0.9906(2) 0.49101(18) 0.64382(16) 0.0202(6) Uani 1 1 d . . . . .
O9A O 0.4122(2) 0.07571(17) 0.21099(16) 0.0164(5) Uani 1 1 d . . . . .
O9B O 1.0788(2) 0.44104(17) 0.77786(16) 0.0169(5) Uani 1 1 d . . . . .
F1A F 0.9750(2) 0.19043(18) 0.37658(17) 0.0367(6) Uani 1 1 d . . . . .
F1B F 0.5892(2) 0.3665(2) 0.49840(15) 0.0467(7) Uani 1 1 d . . . . .
F2A F 0.9843(2) 0.0497(2) 0.41528(19) 0.0493(8) Uani 1 1 d . . . . .
F2B F 0.4985(2) 0.29848(18) 0.58949(17) 0.0404(7) Uani 1 1 d . . . . .
F3A F 0.9002(2) 0.1777(3) 0.49752(17) 0.0699(10) Uani 1 1 d . . . . .
F3B F 0.5159(2) 0.45922(17) 0.61440(16) 0.0350(6) Uani 1 1 d . . . . .
F4A F 0.8306(3) -0.1430(2) 0.28876(19) 0.0509(7) Uani 1 1 d . . . . .
F4B F 0.6673(2) 0.14936(16) 0.59076(16) 0.0359(6) Uani 1 1 d . . . . .
F5A F 0.6411(2) -0.15481(19) 0.32842(19) 0.0511(8) Uani 1 1 d . . . . .
F5B F 0.6709(2) 0.18623(18) 0.73771(16) 0.0383(6) Uani 1 1 d . . . . .
F6A F 0.8048(3) -0.0901(2) 0.42987(17) 0.0481(7) Uani 1 1 d . . . . .
F6B F 0.8480(2) 0.14356(16) 0.68014(17) 0.0359(6) Uani 1 1 d . . . . .
P1A P 0.55836(9) 0.12544(7) 0.26688(7) 0.0179(2) Uani 1 1 d . . . . .
P1B P 0.93063(9) 0.45623(7) 0.72337(7) 0.0178(2) Uani 1 1 d . . . . .

loop_
_atom_site_aniso_label
_atom_site_aniso_U_11
_atom_site_aniso_U_22
_atom_site_aniso_U_33
_atom_site_aniso_U_23
_atom_site_aniso_U_13
_atom_site_aniso_U_12
C3A 0.0141(18) 0.0163(19) 0.024(2) 0.0054(16) 0.0022(14) -0.0047(15)
C3B 0.0179(19) 0.0137(18) 0.023(2) 0.0033(16) 0.0002(15) 0.0024(15)
C4A 0.0165(18) 0.0143(18) 0.023(2) 0.0034(16) 0.0064(14) -0.0009(15)
C4B 0.0191(19) 0.0150(19) 0.022(2) 0.0057(16) 0.0021(15) 0.0069(15)
C6A 0.0147(18) 0.0140(18) 0.026(2) 0.0061(16) 0.0040(14) 0.0035(14)
C6B 0.0108(17) 0.0161(18) 0.026(2) 0.0063(16) 0.0044(14) 0.0005(14)
C7A 0.0089(17) 0.023(2) 0.025(2) 0.0050(17) 0.0031(14) 0.0000(15)
C7B 0.0115(18) 0.028(2) 0.025(2) 0.0052(18) 0.0009(14) -0.0026(16)
C8A 0.0126(18) 0.028(2) 0.0202(19) 0.0067(17) 0.0023(14) 0.0040(16)
C8B 0.0126(18) 0.0186(19) 0.023(2) 0.0022(16) 0.0016(14) -0.0021(15)
C9A 0.0133(18) 0.030(2) 0.0177(19) 0.0081(17) 0.0004(14) 0.0038(16)
C9B 0.0105(17) 0.0188(19) 0.023(2) 0.0007(16) 0.0033(14) -0.0030(15)
C10A 0.0150(19) 0.042(3) 0.025(2) 0.012(2) 0.0017(16) -0.0008(19)
C10B 0.0165(19) 0.028(2) 0.024(2) 0.0008(18) 0.0028(15) -0.0032(17)
C11A 0.019(2) 0.034(2) 0.033(2) 0.016(2) -0.0022(17) 0.0006(18)
C11B 0.016(2) 0.024(2) 0.029(2) 0.0039(18) 0.0003(16) -0.0044(16)
C12A 0.0178(19) 0.0172(19) 0.028(2) 0.0053(17) 0.0069(15) -0.0008(15)
C12B 0.0169(19) 0.0157(19) 0.032(2) 0.0078(17) 0.0045(15) 0.0031(15)
C13A 0.027(2) 0.0154(19) 0.026(2) 0.0016(17) 0.0085(16) -0.0021(16)
C13B 0.029(2) 0.021(2) 0.026(2) 0.0065(17) 0.0049(17) 0.0082(17)
C14A 0.027(2) 0.019(2) 0.0194(19) 0.0033(16) -0.0002(15) -0.0020(16)
C14B 0.027(2) 0.020(2) 0.026(2) 0.0048(18) -0.0030(16) 0.0040(17)
C15A 0.021(2) 0.0165(19) 0.026(2) 0.0035(17) 0.0003(16) -0.0018(16)
C15B 0.0156(18) 0.0175(19) 0.030(2) 0.0060(17) -0.0004(15) 0.0028(15)
C16A 0.0136(17) 0.0189(19) 0.0188(19) 0.0071(16) 0.0013(14) -0.0012(15)
C16B 0.0141(17) 0.0168(19) 0.0200(19) 0.0022(16) 0.0023(14) -0.0008(15)
C17A 0.0178(19) 0.018(2) 0.029(2) 0.0095(17) -0.0002(15) 0.0021(15)
C17B 0.0138(19) 0.022(2) 0.044(3) 0.0097(19) 0.0039(17) -0.0028(16)
C18A 0.0120(18) 0.027(2) 0.041(3) 0.011(2) -0.0017(16) 0.0016(16)
C18B 0.021(2) 0.023(2) 0.056(3) 0.017(2) 0.0015(19) 0.0011(18)
C19A 0.0131(19) 0.024(2) 0.043(3) 0.011(2) -0.0032(16) -0.0080(16)
C19B 0.017(2) 0.023(2) 0.042(3) 0.0111(19) -0.0018(17) -0.0010(17)
C20A 0.015(2) 0.019(2) 0.058(3) 0.011(2) -0.0020(18) -0.0048(17)
C20B 0.0181(19) 0.022(2) 0.033(2) 0.0058(18) 0.0013(16) -0.0053(16)
C21A 0.0169(19) 0.020(2) 0.039(2) 0.0091(19) 0.0004(16) 0.0014(16)
C21B 0.0176(19) 0.0168(19) 0.030(2) 0.0075(17) -0.0019(15) 0.0007(15)
C22A 0.020(2) 0.037(2) 0.025(2) 0.0121(19) 0.0034(16) 0.0005(18)
C22B 0.018(2) 0.040(3) 0.029(2) 0.002(2) 0.0029(16) 0.0027(19)
C23A 0.019(2) 0.023(2) 0.024(2) -0.0008(17) 0.0000(15) 0.0036(16)
C23B 0.021(2) 0.039(3) 0.034(2) 0.018(2) 0.0033(17) -0.0064(18)
O1A 0.0128(13) 0.0220(14) 0.0302(15) 0.0061(12) -0.0013(10) -0.0007(11)
O1B 0.0126(12) 0.0189(14) 0.0286(14) 0.0059(12) -0.0020(10) -0.0002(11)
O2A 0.0121(13) 0.0230(14) 0.0253(14) 0.0060(12) 0.0017(10) -0.0002(11)
O2B 0.0131(13) 0.0189(14) 0.0220(14) 0.0015(11) 0.0016(10) -0.0005(11)
O3A 0.0130(12) 0.0206(14) 0.0243(14) 0.0075(12) -0.0023(10) 0.0020(10)
O3B 0.0129(12) 0.0172(13) 0.0280(14) 0.0045(12) 0.0004(10) 0.0001(10)
O5A 0.0151(12) 0.0149(13) 0.0248(14) 0.0053(11) 0.0056(10) 0.0009(10)
O5B 0.0187(13) 0.0131(13) 0.0273(14) 0.0065(11) 0.0041(10) 0.0025(10)
O8A 0.0110(12) 0.0203(14) 0.0236(14) -0.0005(11) 0.0002(10) -0.0002(10)
O8B 0.0123(12) 0.0241(14) 0.0250(14) 0.0080(12) 0.0018(10) 0.0001(11)
O9A 0.0108(12) 0.0149(13) 0.0224(13) 0.0038(11) 0.0001(10) 0.0018(10)
O9B 0.0102(12) 0.0151(13) 0.0246(14) 0.0045(11) 0.0007(9) 0.0008(10)
F1A 0.0170(12) 0.0421(15) 0.0551(16) 0.0236(13) -0.0015(10) -0.0055(11)
F1B 0.0296(13) 0.085(2) 0.0201(13) 0.0064(14) -0.0019(10) -0.0020(14)
F2A 0.0235(13) 0.0477(17) 0.079(2) 0.0352(15) -0.0189(13) -0.0012(12)
F2B 0.0181(12) 0.0368(15) 0.0644(18) 0.0167(13) -0.0078(11) -0.0103(11)
F3A 0.0327(15) 0.132(3) 0.0258(14) -0.0152(17) 0.0005(11) -0.0202(17)
F3B 0.0198(12) 0.0293(13) 0.0487(15) 0.0012(12) -0.0046(10) 0.0078(10)
F4A 0.0547(17) 0.0441(17) 0.0628(19) 0.0231(15) 0.0209(14) 0.0308(14)
F4B 0.0383(14) 0.0228(13) 0.0391(14) 0.0010(11) -0.0088(11) -0.0085(11)
F5A 0.0278(14) 0.0361(15) 0.092(2) 0.0324(15) -0.0135(13) -0.0082(12)
F5B 0.0376(14) 0.0348(15) 0.0471(15) 0.0134(13) 0.0160(12) -0.0086(12)
F6A 0.0584(18) 0.0491(17) 0.0383(15) 0.0261(13) -0.0157(13) -0.0029(14)
F6B 0.0234(12) 0.0237(13) 0.0614(17) 0.0145(12) 0.0016(11) 0.0012(10)
P1A 0.0119(5) 0.0176(5) 0.0228(5) 0.0031(4) 0.0010(4) 0.0001(4)
P1B 0.0121(5) 0.0158(5) 0.0246(5) 0.0038(4) 0.0012(4) 0.0010(4)

loop_
_atom_type_symbol
_atom_type_description
_atom_type_scat_dispersion_real
_atom_type_scat_dispersion_imag
_atom_type_scat_source
C C 0.0033 0.0016 'International Tables Vol C Tables 4.2.6.8 and 6.1.1.4'
H H 0.0000 0.0000 'International Tables Vol C Tables 4.2.6.8 and 6.1.1.4'
F F 0.0171 0.0103 'International Tables Vol C Tables 4.2.6.8 and 6.1.1.4'
O O 0.0106 0.0060 'International Tables Vol C Tables 4.2.6.8 and 6.1.1.4'
P P 0.1023 0.0942 'International Tables Vol C Tables 4.2.6.8 and 6.1.1.4'

loop_
_geom_angle_atom_site_label_1
_geom_angle_atom_site_label_2
_geom_angle_atom_site_label_3
_geom_angle
_geom_angle_site_symmetry_1
_geom_angle_site_symmetry_3
_geom_angle_publ_flag
C4A C3A O2A 121.9(3) . . ?
C12A C3A C4A 120.3(3) . . ?
C12A C3A O2A 117.8(3) . . ?
C4B C3B O2B 120.9(3) . . ?
C12B C3B C4B 120.9(3) . . ?
C12B C3B O2B 118.0(3) . . ?
C15A C4A C3A 120.3(3) . . ?
C15A C4A O5A 120.4(3) . . ?
O5A C4A C3A 119.1(3) . . ?
C15B C4B C3B 120.0(4) . . ?
C15B C4B O5B 120.6(3) . . ?
O5B C4B C3B 119.2(3) . . ?
C16A C6A C7A 118.2(3) . . ?
O5A C6A C7A 105.6(3) . . ?
O5A C6A C16A 110.5(3) . . ?
O9A C6A C7A 103.0(3) . . ?
O9A C6A C16A 110.9(3) . . ?
O9A C6A O5A 108.0(3) . . ?
C16B C6B C7B 117.3(3) . . ?
O5B C6B C7B 106.0(3) . . ?
O5B C6B C16B 110.3(3) . . ?
O9B C6B C7B 102.8(3) . . ?
O9B C6B C16B 111.4(3) . . ?
O9B C6B O5B 108.4(3) . . ?
C22A C7A C6A 111.8(3) . . ?
C23A C7A C6A 114.9(3) . . ?
C23A C7A C22A 113.1(3) . . ?
O8A C7A C6A 101.3(3) . . ?
O8A C7A C22A 107.3(3) . . ?
O8A C7A C23A 107.4(3) . . ?
C22B C7B C6B 112.7(3) . . ?
C22B C7B C23B 113.2(3) . . ?
C23B C7B C6B 115.1(3) . . ?
O8B C7B C6B 100.8(3) . . ?
O8B C7B C22B 106.6(3) . . ?
O8B C7B C23B 107.1(3) . . ?
C9A C8A C10A 130.9(4) . . ?
C9A C8A O1A 113.4(3) . . ?
O1A C8A C10A 115.7(3) . . ?
C9B C8B C10B 131.7(3) . . ?
C9B C8B O1B 113.4(3) . . ?
O1B C8B C10B 114.8(3) . . ?
C8A C9A C11A 133.6(3) . . ?
C8A C9A O3A 111.3(3) . . ?
O3A C9A C11A 115.1(3) . . ?
C8B C9B C11B 133.6(3) . . ?
C8B C9B O3B 110.9(3) . . ?
O3B C9B C11B 115.5(3) . . ?
F1A C10A C8A 111.1(3) . . ?
F2A C10A C8A 111.3(3) . . ?
F2A C10A F1A 107.4(3) . . ?
F3A C10A C8A 112.3(3) . . ?
F3A C10A F1A 106.2(3) . . ?
F3A C10A F2A 108.3(3) . . ?
F1B C10B C8B 111.3(3) . . ?
F2B C10B C8B 112.5(3) . . ?
F2B C10B F1B 107.5(3) . . ?
F3B C10B C8B 111.4(3) . . ?
F3B C10B F1B 106.5(3) . . ?
F3B C10B F2B 107.3(3) . . ?
F4A C11A C9A 112.6(3) . . ?
F5A C11A C9A 111.3(3) . . ?
F5A C11A F4A 106.0(3) . . ?
F6A C11A C9A 112.1(3) . . ?
F6A C11A F4A 106.4(3) . . ?
F6A C11A F5A 108.0(3) . . ?
F4B C11B C9B 112.9(3) . . ?
F4B C11B F5B 106.6(3) . . ?
F4B C11B F6B 107.7(3) . . ?
F5B C11B C9B 112.2(3) . . ?
F6B C11B C9B 111.1(3) . . ?
F6B C11B F5B 105.9(3) . . ?
C3A C12A H12A 120.2 . . ?
C3A C12A C13A 119.6(4) . . ?
C13A C12A H12A 120.2 . . ?
C3B C12B H12B 120.4 . . ?
C3B C12B C13B 119.2(4) . . ?
C13B C12B H12B 120.4 . . ?
C12A C13A H13A 120.0 . . ?
C14A C13A C12A 120.0(4) . . ?
C14A C13A H13A 120.0 . . ?
C12B C13B H13B 119.9 . . ?
C12B C13B C14B 120.1(4) . . ?
C14B C13B H13B 119.9 . . ?
C13A C14A H14A 119.9 . . ?
C15A C14A C13A 120.2(3) . . ?
C15A C14A H14A 119.9 . . ?
C13B C14B H14B 119.9 . . ?
C15B C14B C13B 120.1(3) . . ?
C15B C14B H14B 119.9 . . ?
C4A C15A C14A 119.6(3) . . ?
C4A C15A H15A 120.2 . . ?
C14A C15A H15A 120.2 . . ?
C4B C15B C14B 119.6(3) . . ?
C4B C15B H15B 120.2 . . ?
C14B C15B H15B 120.2 . . ?
C17A C16A C6A 118.9(3) . . ?
C21A C16A C6A 122.0(3) . . ?
C21A C16A C17A 118.9(3) . . ?
C17B C16B C6B 121.4(3) . . ?
C17B C16B C21B 119.3(3) . . ?
C21B C16B C6B 119.3(3) . . ?
C16A C17A H17A 119.7 . . ?
C18A C17A C16A 120.6(3) . . ?
C18A C17A H17A 119.7 . . ?
C16B C17B H17B 120.0 . . ?
C16B C17B C18B 119.9(4) . . ?
C18B C17B H17B 120.0 . . ?
C17A C18A H18A 119.8 . . ?
C19A C18A C17A 120.3(4) . . ?
C19A C18A H18A 119.8 . . ?
C17B C18B H18B 119.9 . . ?
C19B C18B C17B 120.1(4) . . ?
C19B C18B H18B 119.9 . . ?
C18A C19A H19A 120.2 . . ?
C18A C19A C20A 119.7(3) . . ?
C20A C19A H19A 120.2 . . ?
C18B C19B H19B 119.9 . . ?
C20B C19B C18B 120.2(4) . . ?
C20B C19B H19B 119.9 . . ?
C19A C20A H20A 119.9 . . ?
C19A C20A C21A 120.1(4) . . ?
C21A C20A H20A 119.9 . . ?
C19B C20B H20B 120.1 . . ?
C19B C20B C21B 119.8(3) . . ?
C21B C20B H20B 120.1 . . ?
C16A C21A C20A 120.4(4) . . ?
C16A C21A H21A 119.8 . . ?
C20A C21A H21A 119.8 . . ?
C16B C21B H21B 119.7 . . ?
C20B C21B C16B 120.6(3) . . ?
C20B C21B H21B 119.7 . . ?
C7A C22A H22A 109.5 . . ?
C7A C22A H22B 109.5 . . ?
C7A C22A H22C 109.5 . . ?
H22A C22A H22B 109.5 . . ?
H22A C22A H22C 109.5 . . ?
H22B C22A H22C 109.5 . . ?
C7B C22B H22D 109.5 . . ?
C7B C22B H22E 109.5 . . ?
C7B C22B H22F 109.5 . . ?
H22D C22B H22E 109.5 . . ?
H22D C22B H22F 109.5 . . ?
H22E C22B H22F 109.5 . . ?
C7A C23A H23A 109.5 . . ?
C7A C23A H23B 109.5 . . ?
C7A C23A H23C 109.5 . . ?
H23A C23A H23B 109.5 . . ?
H23A C23A H23C 109.5 . . ?
H23B C23A H23C 109.5 . . ?
C7B C23B H23D 109.5 . . ?
C7B C23B H23E 109.5 . . ?
C7B C23B H23F 109.5 . . ?
H23D C23B H23E 109.5 . . ?
H23D C23B H23F 109.5 . . ?
H23E C23B H23F 109.5 . . ?
C8A O1A P1A 111.7(2) . . ?
C8B O1B P1B 112.2(2) . . ?
C3A O2A P1A 125.3(2) . . ?
C3B O2B P1B 125.1(2) . . ?
C9A O3A P1A 113.8(2) . . ?
C9B O3B P1B 113.9(2) . . ?
C4A O5A C6A 114.5(3) . . ?
C4B O5B C6B 113.9(3) . . ?
C7A O8A P1A 115.3(2) . . ?
C7B O8B P1B 115.0(2) . . ?
C6A O9A P1A 109.4(2) . . ?
C6B O9B P1B 109.5(2) . . ?
O2A P1A O1A 87.30(12) . . ?
O2A P1A O3A 117.03(14) . . ?
O2A P1A O9A 95.57(12) . . ?
O3A P1A O1A 89.81(12) . . ?
O3A P1A O9A 86.68(12) . . ?
O8A P1A O1A 88.03(12) . . ?
O8A P1A O2A 119.68(14) . . ?
O8A P1A O3A 123.05(14) . . ?
O8A P1A O9A 92.68(12) . . ?
O9A P1A O1A 176.21(13) . . ?
O2B P1B O1B 87.78(12) . . ?
O2B P1B O3B 115.79(14) . . ?
O2B P1B O9B 95.79(12) . . ?
O3B P1B O1B 89.69(12) . . ?
O3B P1B O9B 86.88(12) . . ?
O8B P1B O1B 87.34(12) . . ?
O8B P1B O2B 119.61(14) . . ?
O8B P1B O3B 124.33(14) . . ?
O8B P1B O9B 92.69(12) . . ?
O9B P1B O1B 175.86(13) . . ?

loop_
_geom_bond_atom_site_label_1
_geom_bond_atom_site_label_2
_geom_bond_distance
_geom_bond_site_symmetry_2
_geom_bond_publ_flag
C3A C4A 1.390(5) . ?
C3A C12A 1.375(5) . ?
C3A O2A 1.401(4) . ?
C3B C4B 1.390(5) . ?
C3B C12B 1.368(5) . ?
C3B O2B 1.405(4) . ?
C4A C15A 1.375(5) . ?
C4A O5A 1.386(4) . ?
C4B C15B 1.370(5) . ?
C4B O5B 1.385(4) . ?
C6A C7A 1.535(5) . ?
C6A C16A 1.507(5) . ?
C6A O5A 1.446(4) . ?
C6A O9A 1.409(4) . ?
C6B C7B 1.542(5) . ?
C6B C16B 1.500(5) . ?
C6B O5B 1.444(4) . ?
C6B O9B 1.411(4) . ?
C7A C22A 1.511(5) . ?
C7A C23A 1.510(5) . ?
C7A O8A 1.474(4) . ?
C7B C22B 1.507(5) . ?
C7B C23B 1.513(5) . ?
C7B O8B 1.482(4) . ?
C8A C9A 1.318(5) . ?
C8A C10A 1.495(5) . ?
C8A O1A 1.344(4) . ?
C8B C9B 1.325(5) . ?
C8B C10B 1.485(5) . ?
C8B O1B 1.338(4) . ?
C9A C11A 1.491(5) . ?
C9A O3A 1.386(4) . ?
C9B C11B 1.480(5) . ?
C9B O3B 1.391(4) . ?
C10A F1A 1.326(4) . ?
C10A F2A 1.318(5) . ?
C10A F3A 1.316(4) . ?
C10B F1B 1.325(4) . ?
C10B F2B 1.323(4) . ?
C10B F3B 1.321(4) . ?
C11A F4A 1.336(5) . ?
C11A F5A 1.320(4) . ?
C11A F6A 1.316(4) . ?
C11B F4B 1.324(4) . ?
C11B F5B 1.346(4) . ?
C11B F6B 1.330(4) . ?
C12A H12A 0.9500 . ?
C12A C13A 1.389(5) . ?
C12B H12B 0.9500 . ?
C12B C13B 1.382(5) . ?
C13A H13A 0.9500 . ?
C13A C14A 1.386(5) . ?
C13B H13B 0.9500 . ?
C13B C14B 1.392(5) . ?
C14A H14A 0.9500 . ?
C14A C15A 1.385(5) . ?
C14B H14B 0.9500 . ?
C14B C15B 1.382(5) . ?
C15A H15A 0.9500 . ?
C15B H15B 0.9500 . ?
C16A C17A 1.386(5) . ?
C16A C21A 1.376(5) . ?
C16B C17B 1.377(5) . ?
C16B C21B 1.395(5) . ?
C17A H17A 0.9500 . ?
C17A C18A 1.378(5) . ?
C17B H17B 0.9500 . ?
C17B C18B 1.391(5) . ?
C18A H18A 0.9500 . ?
C18A C19A 1.372(5) . ?
C18B H18B 0.9500 . ?
C18B C19B 1.380(5) . ?
C19A H19A 0.9500 . ?
C19A C20A 1.377(5) . ?
C19B H19B 0.9500 . ?
C19B C20B 1.375(5) . ?
C20A H20A 0.9500 . ?
C20A C21A 1.388(5) . ?
C20B H20B 0.9500 . ?
C20B C21B 1.379(5) . ?
C21A H21A 0.9500 . ?
C21B H21B 0.9500 . ?
C22A H22A 0.9800 . ?
C22A H22B 0.9800 . ?
C22A H22C 0.9800 . ?
C22B H22D 0.9800 . ?
C22B H22E 0.9800 . ?
C22B H22F 0.9800 . ?
C23A H23A 0.9800 . ?
C23A H23B 0.9800 . ?
C23A H23C 0.9800 . ?
C23B H23D 0.9800 . ?
C23B H23E 0.9800 . ?
C23B H23F 0.9800 . ?
O1A P1A 1.709(2) . ?
O1B P1B 1.707(2) . ?
O2A P1A 1.593(3) . ?
O2B P1B 1.597(3) . ?
O3A P1A 1.626(3) . ?
O3B P1B 1.629(3) . ?
O8A P1A 1.574(2) . ?
O8B P1B 1.584(3) . ?
O9A P1A 1.666(2) . ?
O9B P1B 1.658(2) . ?

loop_
_twin_individual_id
_twin_individual_mass_fraction_refined
1 0.4562(10)
2 0.5438(10)
